data_4036094
loop_
_publ_author_name
'Iwasaki, Masayuki'
'Nonaka, Kosei'
'Zou, Song'
'Sawanaka, Yuta'
'Shinozaki, Takaaki'
'Fujii, Tomoya'
'Nakajima, Kiyohiko'
'Nishihara, Yasushi'

_publ_section_title
;
 Copper-Catalyzed Regioselective Aminothiolation of Aromatic and Aliphatic
 Alkenes with <i>N</i>-Fluorobenzenesulfonimide and Thiols through
 Three-Component Radical Coupling.
;
_journal_name_full 'The Journal of organic chemistry'
_journal_paper_doi 10.1021/acs.joc.9b02392
_journal_year 2019
_chemical_formula_moiety 'C27 H25 N O4 S3'
_chemical_formula_sum 'C27 H25 N O4 S3'
_chemical_formula_weight 523.66
_space_group_IT_number 2
_space_group_name_Hall '-P 1'
_space_group_name_H-M_alt 'P -1'
_symmetry_cell_setting triclinic
_symmetry_Int_Tables_number 2
_symmetry_space_group_name_Hall '-P 1'
_symmetry_space_group_name_H-M 'P -1'
_atom_sites_solution_hydrogens geom
_atom_sites_solution_primary direct
_atom_sites_solution_secondary difmap
_audit_creation_method SHELXL-97
_cell_angle_alpha 72.109(2)
_cell_angle_beta 72.801(2)
_cell_angle_gamma 63.0660(10)
_cell_formula_units_Z 2
_cell_length_a 11.2573(7)
_cell_length_b 11.2944(7)
_cell_length_c 12.1379(7)
_cell_measurement_reflns_used 11467
_cell_measurement_temperature 298
_cell_measurement_theta_max 27.59
_cell_measurement_theta_min 3.00
_cell_volume 1286.85(14)
_computing_cell_refinement CrystalClear
_computing_data_collection CrystalClear
_computing_data_reduction CrystalClear
_computing_molecular_graphics 'CrystalStructure 4.0 (Rigaku, 2010)'
_computing_publication_material 'CrystalStructure 4.0'
_computing_structure_refinement 'SHELXL97 (Sheldrick, 2008)'
_computing_structure_solution 'SHELXS97 (Sheldrick, 2008)'
_diffrn_ambient_temperature 298
_diffrn_detector_area_resol_mean 6.849
_diffrn_measured_fraction_theta_full 0.989
_diffrn_measured_fraction_theta_max 0.989
_diffrn_measurement_device_type 'Mo K\a'
_diffrn_measurement_method \w
_diffrn_radiation_monochromator graphite
_diffrn_radiation_source 'sealed tube'
_diffrn_radiation_type MoK\a
_diffrn_radiation_wavelength 0.71075
_diffrn_reflns_av_R_equivalents 0.0333
_diffrn_reflns_av_sigmaI/netI 0.0418
_diffrn_reflns_limit_h_max 14
_diffrn_reflns_limit_h_min -14
_diffrn_reflns_limit_k_max 14
_diffrn_reflns_limit_k_min -14
_diffrn_reflns_limit_l_max 15
_diffrn_reflns_limit_l_min -15
_diffrn_reflns_number 13176
_diffrn_reflns_theta_full 27.48
_diffrn_reflns_theta_max 27.48
_diffrn_reflns_theta_min 3.00
_exptl_absorpt_coefficient_mu 0.322
_exptl_absorpt_correction_T_max 0.9384
_exptl_absorpt_correction_T_min 0.8556
_exptl_absorpt_correction_type numerical
_exptl_absorpt_process_details 'NUMABS (Rigaku, 1999)'
_exptl_crystal_colour colorless
_exptl_crystal_density_diffrn 1.351
_exptl_crystal_density_method 'not measured'
_exptl_crystal_description prism
_exptl_crystal_F_000 548
_exptl_crystal_size_max 0.50
_exptl_crystal_size_mid 0.40
_exptl_crystal_size_min 0.20
_refine_diff_density_max 0.258
_refine_diff_density_min -0.233
_refine_diff_density_rms 0.042
_refine_ls_extinction_method none
_refine_ls_goodness_of_fit_ref 1.075
_refine_ls_hydrogen_treatment refall
_refine_ls_matrix_type full
_refine_ls_number_parameters 416
_refine_ls_number_reflns 5831
_refine_ls_number_restraints 0
_refine_ls_restrained_S_all 1.075
_refine_ls_R_factor_all 0.0717
_refine_ls_R_factor_gt 0.0483
_refine_ls_shift/su_max 0.001
_refine_ls_shift/su_mean 0.000
_refine_ls_structure_factor_coef Fsqd
_refine_ls_weighting_details 'calc w=1/[\s^2^(Fo^2^)+(0.0399P)^2^+0.3656P] where P=(Fo^2^+2Fc^2^)/3'
_refine_ls_weighting_scheme calc
_refine_ls_wR_factor_gt 0.0990
_refine_ls_wR_factor_ref 0.1084
_reflns_number_gt 4364
_reflns_number_total 5831
_reflns_threshold_expression >2sigma(I)
_cod_data_source_file jo9b02392_si_001.cif
_cod_data_source_block yn46
_cod_database_code 4036094

loop_
_symmetry_equiv_pos_as_xyz
'x, y, z'
'-x, -y, -z'

loop_
_atom_site_label
_atom_site_type_symbol
_atom_site_fract_x
_atom_site_fract_y
_atom_site_fract_z
_atom_site_U_iso_or_equiv
_atom_site_adp_type
_atom_site_occupancy
_atom_site_symmetry_multiplicity
_atom_site_calc_flag
S1 S 0.13552(6) 0.24891(6) 0.81731(5) 0.04277(15) Uani 1 1 d
S2 S 0.37136(5) 0.23851(5) 0.62836(5) 0.03912(14) Uani 1 1 d
S3 S 0.13709(7) 0.09096(7) 0.44320(5) 0.05759(19) Uani 1 1 d
O1 O 0.00432(15) 0.25808(17) 0.81921(14) 0.0563(4) Uani 1 1 d
O2 O 0.14943(18) 0.36123(16) 0.83400(15) 0.0593(5) Uani 1 1 d
O3 O 0.44686(15) 0.15031(15) 0.54656(14) 0.0487(4) Uani 1 1 d
O4 O 0.42524(16) 0.22342(17) 0.72633(14) 0.0524(4) Uani 1 1 d
N1 N 0.22645(16) 0.21446(16) 0.68361(14) 0.0370(4) Uani 1 1 d
C1 C 0.1583(2) 0.2102(2) 0.5968(2) 0.0410(5) Uani 1 1 d
C2 C 0.2165(2) 0.0722(2) 0.56314(18) 0.0401(5) Uani 1 1 d
C3 C 0.2105(2) 0.1043(2) 0.92184(17) 0.0408(5) Uani 1 1 d
C4 C 0.1746(2) -0.0044(2) 0.9476(2) 0.0470(5) Uani 1 1 d
C5 C 0.2264(3) -0.1145(3) 1.0349(2) 0.0567(6) Uani 1 1 d
C6 C 0.3119(3) -0.1157(3) 1.0957(2) 0.0594(7) Uani 1 1 d
C7 C 0.3469(3) -0.0070(3) 1.0706(2) 0.0597(7) Uani 1 1 d
C8 C 0.2961(3) 0.1042(3) 0.9837(2) 0.0523(6) Uani 1 1 d
C9 C 0.3263(2) 0.4063(2) 0.54643(19) 0.0419(5) Uani 1 1 d
C10 C 0.2967(3) 0.5103(3) 0.6001(2) 0.0604(7) Uani 1 1 d
C11 C 0.2636(4) 0.6412(3) 0.5335(3) 0.0762(9) Uani 1 1 d
C12 C 0.2610(4) 0.6658(3) 0.4168(3) 0.0804(10) Uani 1 1 d
C13 C 0.2895(4) 0.5623(3) 0.3636(3) 0.0807(9) Uani 1 1 d
C14 C 0.3236(3) 0.4312(3) 0.4279(2) 0.0639(7) Uani 1 1 d
C15 C 0.2092(2) 0.1917(2) 0.32428(18) 0.0440(5) Uani 1 1 d
C16 C 0.3477(3) 0.1470(3) 0.2839(2) 0.0509(6) Uani 1 1 d
C17 C 0.4003(3) 0.2224(3) 0.1864(2) 0.0554(6) Uani 1 1 d
C18 C 0.3173(3) 0.3420(2) 0.1251(2) 0.0569(6) Uani 1 1 d
C19 C 0.1793(3) 0.3863(3) 0.1671(3) 0.0655(8) Uani 1 1 d
C20 C 0.1254(3) 0.3134(3) 0.2655(2) 0.0583(7) Uani 1 1 d
C21 C 0.3748(6) 0.4201(5) 0.0136(4) 0.0957(13) Uani 1 1 d
C22 C 0.1910(2) -0.0395(2) 0.66038(17) 0.0380(5) Uani 1 1 d
C23 C 0.0611(2) -0.0338(2) 0.7100(2) 0.0454(5) Uani 1 1 d
C24 C 0.0406(3) -0.1402(3) 0.7948(2) 0.0534(6) Uani 1 1 d
C25 C 0.1492(3) -0.2529(3) 0.8319(2) 0.0611(7) Uani 1 1 d
C26 C 0.2785(3) -0.2599(3) 0.7844(2) 0.0606(7) Uani 1 1 d
C27 C 0.2995(3) -0.1537(2) 0.6988(2) 0.0476(5) Uani 1 1 d
H1 H 0.170(2) 0.279(2) 0.524(2) 0.061(7) Uiso 1 1 d
H2 H 0.064(2) 0.240(2) 0.6322(19) 0.048(6) Uiso 1 1 d
H3 H 0.313(2) 0.042(2) 0.5366(18) 0.040(6) Uiso 1 1 d
H4 H 0.118(2) -0.002(2) 0.9072(19) 0.045(6) Uiso 1 1 d
H5 H 0.204(2) -0.187(3) 1.050(2) 0.057(7) Uiso 1 1 d
H6 H 0.347(3) -0.189(3) 1.158(3) 0.085(9) Uiso 1 1 d
H7 H 0.405(3) -0.006(2) 1.115(2) 0.063(7) Uiso 1 1 d
H8 H 0.316(2) 0.178(2) 0.9656(19) 0.047(7) Uiso 1 1 d
H9 H 0.298(3) 0.492(3) 0.679(3) 0.079(9) Uiso 1 1 d
H10 H 0.239(3) 0.712(3) 0.571(3) 0.093(10) Uiso 1 1 d
H11 H 0.235(3) 0.753(4) 0.374(3) 0.108(12) Uiso 1 1 d
H12 H 0.285(3) 0.582(3) 0.277(3) 0.087(9) Uiso 1 1 d
H13 H 0.339(2) 0.361(3) 0.396(2) 0.058(7) Uiso 1 1 d
H14 H 0.404(3) 0.063(3) 0.325(2) 0.062(7) Uiso 1 1 d
H15 H 0.493(3) 0.188(2) 0.158(2) 0.059(7) Uiso 1 1 d
H16 H 0.122(3) 0.464(3) 0.126(2) 0.078(9) Uiso 1 1 d
H17 H 0.029(3) 0.347(3) 0.292(2) 0.075(8) Uiso 1 1 d
H18 H 0.347(6) 0.420(5) -0.049(5) 0.19(3) Uiso 1 1 d
H19 H 0.341(4) 0.502(5) 0.026(4) 0.121(16) Uiso 1 1 d
H20 H 0.462(4) 0.389(4) 0.002(4) 0.122(17) Uiso 1 1 d
H21 H -0.015(3) 0.045(3) 0.684(2) 0.061(7) Uiso 1 1 d
H22 H -0.046(3) -0.136(2) 0.824(2) 0.055(7) Uiso 1 1 d
H23 H 0.140(2) -0.328(3) 0.887(2) 0.062(7) Uiso 1 1 d
H24 H 0.353(3) -0.336(3) 0.810(3) 0.083(9) Uiso 1 1 d
H25 H 0.382(2) -0.158(2) 0.663(2) 0.051(7) Uiso 1 1 d

loop_
_atom_site_aniso_label
_atom_site_aniso_U_11
_atom_site_aniso_U_22
_atom_site_aniso_U_33
_atom_site_aniso_U_23
_atom_site_aniso_U_13
_atom_site_aniso_U_12
S1 0.0411(3) 0.0418(3) 0.0421(3) -0.0126(2) -0.0008(2) -0.0154(2)
S2 0.0370(3) 0.0363(3) 0.0409(3) -0.0046(2) -0.0062(2) -0.0147(2)
S3 0.0783(5) 0.0755(5) 0.0383(3) -0.0012(3) -0.0167(3) -0.0500(4)
O1 0.0374(9) 0.0637(11) 0.0572(10) -0.0125(8) -0.0011(7) -0.0157(8)
O2 0.0703(11) 0.0468(10) 0.0621(11) -0.0232(8) -0.0026(9) -0.0226(9)
O3 0.0409(8) 0.0408(8) 0.0555(10) -0.0146(7) 0.0024(7) -0.0124(7)
O4 0.0510(9) 0.0604(10) 0.0507(9) 0.0003(8) -0.0192(7) -0.0278(8)
N1 0.0372(9) 0.0391(9) 0.0348(9) -0.0069(7) -0.0047(7) -0.0167(8)
C1 0.0410(12) 0.0424(12) 0.0392(12) -0.0022(10) -0.0115(10) -0.0177(10)
C2 0.0449(13) 0.0448(12) 0.0344(11) -0.0052(9) -0.0081(9) -0.0224(10)
C3 0.0416(12) 0.0492(13) 0.0314(11) -0.0100(9) 0.0001(9) -0.0209(10)
C4 0.0513(14) 0.0599(15) 0.0377(12) -0.0114(11) -0.0039(10) -0.0304(12)
C5 0.0710(17) 0.0568(16) 0.0432(14) -0.0046(12) -0.0017(12) -0.0353(14)
C6 0.0628(16) 0.0695(18) 0.0358(13) -0.0012(12) -0.0068(12) -0.0253(14)
C7 0.0565(15) 0.088(2) 0.0397(13) -0.0082(13) -0.0104(11) -0.0349(15)
C8 0.0562(15) 0.0686(17) 0.0444(13) -0.0132(12) -0.0041(11) -0.0373(14)
C9 0.0444(12) 0.0369(11) 0.0425(12) -0.0044(9) -0.0054(9) -0.0185(10)
C10 0.089(2) 0.0500(15) 0.0497(16) -0.0095(12) -0.0089(14) -0.0364(15)
C11 0.111(3) 0.0441(16) 0.073(2) -0.0138(14) -0.0081(18) -0.0344(17)
C12 0.106(3) 0.0436(16) 0.072(2) 0.0063(15) -0.0137(18) -0.0262(17)
C13 0.126(3) 0.0606(18) 0.0485(17) 0.0085(14) -0.0219(17) -0.0405(19)
C14 0.099(2) 0.0482(15) 0.0452(15) -0.0051(12) -0.0096(14) -0.0356(15)
C15 0.0565(14) 0.0460(13) 0.0341(11) -0.0049(9) -0.0133(10) -0.0233(11)
C16 0.0550(15) 0.0447(14) 0.0414(13) 0.0000(10) -0.0157(11) -0.0117(12)
C17 0.0487(15) 0.0597(16) 0.0492(14) -0.0050(12) -0.0085(12) -0.0186(13)
C18 0.0666(17) 0.0443(14) 0.0541(15) 0.0020(11) -0.0137(13) -0.0233(13)
C19 0.0665(18) 0.0413(14) 0.0663(18) 0.0091(13) -0.0225(14) -0.0091(13)
C20 0.0485(15) 0.0553(16) 0.0587(16) -0.0073(12) -0.0111(12) -0.0122(13)
C21 0.101(3) 0.075(3) 0.089(3) 0.021(2) -0.008(2) -0.046(3)
C22 0.0457(12) 0.0411(12) 0.0321(10) -0.0094(9) -0.0059(9) -0.0208(10)
C23 0.0474(13) 0.0507(14) 0.0428(13) -0.0097(11) -0.0081(10) -0.0236(12)
C24 0.0576(16) 0.0709(17) 0.0446(13) -0.0137(12) 0.0013(12) -0.0419(14)
C25 0.083(2) 0.0576(16) 0.0454(14) 0.0017(12) -0.0066(13) -0.0415(16)
C26 0.0670(18) 0.0475(15) 0.0507(15) 0.0018(12) -0.0105(13) -0.0166(14)
C27 0.0438(13) 0.0517(14) 0.0412(13) -0.0067(10) -0.0042(10) -0.0179(11)

loop_
_atom_type_symbol
_atom_type_description
_atom_type_scat_dispersion_real
_atom_type_scat_dispersion_imag
_atom_type_scat_source
C C 0.0033 0.0016 'International Tables Vol C Tables 4.2.6.8 and 6.1.1.4'
H H 0.0000 0.0000 'International Tables Vol C Tables 4.2.6.8 and 6.1.1.4'
N N 0.0061 0.0033 'International Tables Vol C Tables 4.2.6.8 and 6.1.1.4'
S S 0.1246 0.1234 'International Tables Vol C Tables 4.2.6.8 and 6.1.1.4'
O O 0.0106 0.0060 'International Tables Vol C Tables 4.2.6.8 and 6.1.1.4'

loop_
_geom_angle_atom_site_label_1
_geom_angle_atom_site_label_2
_geom_angle_atom_site_label_3
_geom_angle
O2 S1 O1 119.73(11)
O2 S1 N1 108.62(9)
O1 S1 N1 104.84(9)
O2 S1 C3 108.86(10)
O1 S1 C3 107.94(10)
N1 S1 C3 106.02(9)
O4 S2 O3 120.34(10)
O4 S2 N1 106.59(9)
O3 S2 N1 105.08(9)
O4 S2 C9 110.23(10)
O3 S2 C9 107.27(10)
N1 S2 C9 106.44(9)
C15 S3 C2 101.71(10)
C1 N1 S2 116.48(14)
C1 N1 S1 119.59(14)
S2 N1 S1 120.55(10)
N1 C1 C2 113.96(17)
N1 C1 H1 107.1(14)
C2 C1 H1 108.4(14)
N1 C1 H2 104.9(13)
C2 C1 H2 113.5(13)
H1 C1 H2 108.7(19)
C22 C2 C1 115.13(18)
C22 C2 S3 106.63(14)
C1 C2 S3 108.03(15)
C22 C2 H3 107.4(12)
C1 C2 H3 110.2(13)
S3 C2 H3 109.3(12)
C4 C3 C8 120.6(2)
C4 C3 S1 119.06(17)
C8 C3 S1 120.20(18)
C3 C4 C5 119.3(2)
C3 C4 H4 119.6(14)
C5 C4 H4 121.1(14)
C6 C5 C4 120.4(3)
C6 C5 H5 121.1(16)
C4 C5 H5 118.5(16)
C5 C6 C7 120.3(3)
C5 C6 H6 121.8(18)
C7 C6 H6 117.9(17)
C6 C7 C8 120.3(3)
C6 C7 H7 120.5(15)
C8 C7 H7 119.2(15)
C7 C8 C3 119.2(2)
C7 C8 H8 122.8(14)
C3 C8 H8 118.0(15)
C10 C9 C14 120.9(2)
C10 C9 S2 119.88(18)
C14 C9 S2 119.18(18)
C9 C10 C11 118.9(3)
C9 C10 H9 119.8(18)
C11 C10 H9 121.3(18)
C12 C11 C10 120.2(3)
C12 C11 H10 121.0(19)
C10 C11 H10 118.7(19)
C11 C12 C13 120.9(3)
C11 C12 H11 120(2)
C13 C12 H11 119(2)
C12 C13 C14 119.9(3)
C12 C13 H12 120.6(17)
C14 C13 H12 119.5(17)
C13 C14 C9 119.2(3)
C13 C14 H13 121.9(16)
C9 C14 H13 118.8(15)
C20 C15 C16 118.6(2)
C20 C15 S3 119.75(19)
C16 C15 S3 121.48(18)
C17 C16 C15 120.3(2)
C17 C16 H14 121.5(15)
C15 C16 H14 118.1(15)
C16 C17 C18 121.4(3)
C16 C17 H15 118.9(16)
C18 C17 H15 119.5(16)
C17 C18 C19 117.7(2)
C17 C18 C21 121.3(3)
C19 C18 C21 121.1(3)
C20 C19 C18 121.6(2)
C20 C19 H16 119.5(18)
C18 C19 H16 118.8(18)
C19 C20 C15 120.3(3)
C19 C20 H17 119.7(16)
C15 C20 H17 120.0(16)
C18 C21 H18 110(3)
C18 C21 H19 104(3)
H18 C21 H19 110(4)
C18 C21 H20 112(3)
H18 C21 H20 111(4)
H19 C21 H20 109(4)
C27 C22 C23 118.4(2)
C27 C22 C2 119.7(2)
C23 C22 C2 121.9(2)
C24 C23 C22 120.8(2)
C24 C23 H21 119.9(15)
C22 C23 H21 119.3(15)
C25 C24 C23 120.2(2)
C25 C24 H22 120.4(15)
C23 C24 H22 119.4(15)
C24 C25 C26 119.8(2)
C24 C25 H23 123.0(16)
C26 C25 H23 117.1(16)
C25 C26 C27 120.2(3)
C25 C26 H24 120.4(18)
C27 C26 H24 119.4(18)
C22 C27 C26 120.6(2)
C22 C27 H25 117.3(15)
C26 C27 H25 121.9(15)

loop_
_geom_bond_atom_site_label_1
_geom_bond_atom_site_label_2
_geom_bond_distance
S1 O2 1.4252(16)
S1 O1 1.4266(16)
S1 N1 1.6963(17)
S1 C3 1.761(2)
S2 O4 1.4210(16)
S2 O3 1.4291(15)
S2 N1 1.6814(17)
S2 C9 1.763(2)
S3 C15 1.781(2)
S3 C2 1.836(2)
N1 C1 1.498(3)
C1 C2 1.528(3)
C1 H1 1.00(2)
C1 H2 0.96(2)
C2 C22 1.509(3)
C2 H3 0.96(2)
C3 C4 1.381(3)
C3 C8 1.385(3)
C4 C5 1.382(3)
C4 H4 0.90(2)
C5 C6 1.370(4)
C5 H5 0.91(2)
C6 C7 1.375(4)
C6 H6 0.95(3)
C7 C8 1.382(4)
C7 H7 0.96(3)
C8 H8 0.90(2)
C9 C10 1.380(3)
C9 C14 1.385(3)
C10 C11 1.386(4)
C10 H9 0.92(3)
C11 C12 1.364(4)
C11 H10 0.94(3)
C12 C13 1.374(4)
C12 H11 0.92(3)
C13 C14 1.379(4)
C13 H12 1.02(3)
C14 H13 0.92(3)
C15 C20 1.382(3)
C15 C16 1.384(3)
C16 C17 1.378(3)
C16 H14 0.95(2)
C17 C18 1.379(3)
C17 H15 0.92(3)
C18 C19 1.381(4)
C18 C21 1.515(4)
C19 C20 1.376(4)
C19 H16 0.92(3)
C20 H17 0.96(3)
C21 H18 0.91(5)
C21 H19 0.87(4)
C21 H20 0.86(4)
C22 C27 1.383(3)
C22 C23 1.386(3)
C23 C24 1.381(3)
C23 H21 0.96(2)
C24 C25 1.372(4)
C24 H22 0.92(2)
C25 C26 1.374(4)
C25 H23 0.93(3)
C26 C27 1.386(3)
C26 H24 0.93(3)
C27 H25 0.89(2)

loop_
_geom_torsion_atom_site_label_1
_geom_torsion_atom_site_label_2
_geom_torsion_atom_site_label_3
_geom_torsion_atom_site_label_4
_geom_torsion
O4 S2 N1 C1 -173.45(14)
O3 S2 N1 C1 -44.68(16)
C9 S2 N1 C1 68.90(16)
O4 S2 N1 S1 27.38(14)
O3 S2 N1 S1 156.15(11)
C9 S2 N1 S1 -90.27(13)
O2 S1 N1 C1 -125.08(16)
O1 S1 N1 C1 4.02(17)
C3 S1 N1 C1 118.08(16)
O2 S1 N1 S2 33.44(15)
O1 S1 N1 S2 162.55(11)
C3 S1 N1 S2 -83.40(13)
S2 N1 C1 C2 82.5(2)
S1 N1 C1 C2 -118.13(18)
N1 C1 C2 C22 68.2(2)
N1 C1 C2 S3 -172.78(14)
C15 S3 C2 C22 -166.20(15)
C15 S3 C2 C1 69.52(17)
O2 S1 C3 C4 160.19(17)
O1 S1 C3 C4 28.8(2)
N1 S1 C3 C4 -83.13(19)
O2 S1 C3 C8 -14.9(2)
O1 S1 C3 C8 -146.27(18)
N1 S1 C3 C8 101.82(19)
C8 C3 C4 C5 -0.9(3)
S1 C3 C4 C5 -175.89(18)
C3 C4 C5 C6 0.3(4)
C4 C5 C6 C7 0.1(4)
C5 C6 C7 C8 -0.1(4)
C6 C7 C8 C3 -0.4(4)
C4 C3 C8 C7 0.9(4)
S1 C3 C8 C7 175.88(19)
O4 S2 C9 C10 -24.3(2)
O3 S2 C9 C10 -157.0(2)
N1 S2 C9 C10 91.0(2)
O4 S2 C9 C14 154.5(2)
O3 S2 C9 C14 21.8(2)
N1 S2 C9 C14 -90.2(2)
C14 C9 C10 C11 0.2(4)
S2 C9 C10 C11 179.0(2)
C9 C10 C11 C12 -0.2(5)
C10 C11 C12 C13 0.7(6)
C11 C12 C13 C14 -1.1(6)
C12 C13 C14 C9 1.1(5)
C10 C9 C14 C13 -0.6(4)
S2 C9 C14 C13 -179.4(2)
C2 S3 C15 C20 -123.9(2)
C2 S3 C15 C16 60.3(2)
C20 C15 C16 C17 -0.5(4)
S3 C15 C16 C17 175.32(19)
C15 C16 C17 C18 -1.4(4)
C16 C17 C18 C19 2.2(4)
C16 C17 C18 C21 -176.1(4)
C17 C18 C19 C20 -1.0(4)
C21 C18 C19 C20 177.3(4)
C18 C19 C20 C15 -0.9(5)
C16 C15 C20 C19 1.6(4)
S3 C15 C20 C19 -174.3(2)
C1 C2 C22 C27 -119.3(2)
S3 C2 C22 C27 120.93(19)
C1 C2 C22 C23 63.3(3)
S3 C2 C22 C23 -56.5(2)
C27 C22 C23 C24 -0.6(3)
C2 C22 C23 C24 176.8(2)
C22 C23 C24 C25 0.5(4)
C23 C24 C25 C26 0.0(4)
C24 C25 C26 C27 -0.3(4)
C23 C22 C27 C26 0.3(3)
C2 C22 C27 C26 -177.2(2)
C25 C26 C27 C22 0.2(4)
